data_2012523
loop_
_publ_author_name
'Low, John Nicolson'
'Cobo, Justo'
'Insuasty, Braulio'
'Insuasty, Henry'
'Nogueras, Manuel'
'S\'anchez, Adolfo'

_publ_section_title
;Supramolecular hydrogen-bonded hexamers in two
 5-aryl-3-methyl-1-phenyl-1,6,7,8-tetrahydropyrazolo[3,4-<i>b</i>][1,4]diazepines
;
_journal_issue 2
_journal_name_full 'Acta Crystallographica Section C'
_journal_page_first o103
_journal_page_last o105
_journal_paper_doi 10.1107/S0108270101020625
_journal_volume 58
_journal_year 2002
_chemical_formula_iupac 'C19 H18 N4'
_chemical_formula_moiety 'C19 H18 N4'
_chemical_formula_sum 'C19 H18 N4'
_chemical_formula_weight 302.38
_chemical_melting_point 493
_chemical_name_systematic
;
3-methyl-1,5-diphenyl-1,6,7,8-tetrahydropyrazolo[3,4-b][1,4]diazepine
;
_space_group_IT_number 148
_symmetry_cell_setting trigonal
_symmetry_space_group_name_Hall '-R 3'
_symmetry_space_group_name_H-M 'R -3 :H'
_atom_sites_solution_hydrogens geom
_atom_sites_solution_primary direct
_atom_sites_solution_secondary difmap
_cell_angle_alpha 90.00
_cell_angle_beta 90.00
_cell_angle_gamma 120.00
_cell_formula_units_Z 18
_cell_length_a 30.5212(7)
_cell_length_b 30.5212(7)
_cell_length_c 8.8689(2)
_cell_measurement_reflns_used 3272
_cell_measurement_temperature 120.0(10)
_cell_measurement_theta_max 27.09
_cell_measurement_theta_min 3.07
_cell_volume 7154.9(3)
_computing_cell_refinement 'DENZO-SMN (Otwinowski & Minor, 1997)'
_computing_data_collection 'KappaCCD Server Software (Nonius, 1997)'
_computing_data_reduction DENZO-SMN
_computing_molecular_graphics 'ORTEPII (Johnson, 1976) and PLATON (Spek, 2001)'
_computing_publication_material 'SHELXL97 and WordPerfect macro PRPKAPPA (Ferguson, 1999)'
_computing_structure_refinement 'SHELXL97 (Sheldrick, 1997)'
_computing_structure_solution 'SHELXS97 (Sheldrick, 1997)'
_diffrn_ambient_temperature 120.0(10)
_diffrn_measured_fraction_theta_full .959
_diffrn_measured_fraction_theta_max .934
_diffrn_measurement_device_type 'Nonius KappaCCD'
_diffrn_measurement_method '\f scans and \w scans with \k offsets'
_diffrn_radiation_monochromator graphite
_diffrn_radiation_source 'fine-focus sealed X-ray tube'
_diffrn_radiation_type MoK\a
_diffrn_radiation_wavelength .71073
_diffrn_reflns_av_R_equivalents .037
_diffrn_reflns_av_sigmaI/netI .0417
_diffrn_reflns_limit_h_max 38
_diffrn_reflns_limit_h_min -32
_diffrn_reflns_limit_k_max 20
_diffrn_reflns_limit_k_min -39
_diffrn_reflns_limit_l_max 11
_diffrn_reflns_limit_l_min -8
_diffrn_reflns_number 40810
_diffrn_reflns_theta_full 25.00
_diffrn_reflns_theta_max 27.09
_diffrn_reflns_theta_min 3.07
_diffrn_standards_decay_% negligible
_exptl_absorpt_coefficient_mu .078
_exptl_absorpt_correction_T_max .9923
_exptl_absorpt_correction_T_min .9809
_exptl_absorpt_correction_type multi-scan
_exptl_absorpt_process_details '(DENZO-SMN; Otwinowski & Minor, 1997)'
_exptl_crystal_colour yellow
_exptl_crystal_density_diffrn 1.263
_exptl_crystal_density_method 'not measured'
_exptl_crystal_description plate
_exptl_crystal_F_000 2880
_exptl_crystal_size_max .25
_exptl_crystal_size_mid .15
_exptl_crystal_size_min .10
_refine_diff_density_max .395
_refine_diff_density_min -.460
_refine_ls_extinction_method none
_refine_ls_goodness_of_fit_ref 1.054
_refine_ls_hydrogen_treatment constr
_refine_ls_matrix_type full
_refine_ls_number_parameters 217
_refine_ls_number_reflns 3272
_refine_ls_number_restraints 3
_refine_ls_restrained_S_all 1.064
_refine_ls_R_factor_all .0662
_refine_ls_R_factor_gt .0497
_refine_ls_shift/su_max <0.001
_refine_ls_shift/su_mean .000
_refine_ls_structure_factor_coef Fsqd
_refine_ls_weighting_details 'w = 1/[\s^2^(Fo^2^)+(0.0676P)^2^+6.7105P] where P = (Fo^2^+2Fc^2^)/3'
_refine_ls_weighting_scheme calc
_refine_ls_wR_factor_gt .1234
_refine_ls_wR_factor_ref .1334
_reflns_number_gt 2600
_reflns_number_total 3272
_reflns_threshold_expression I>2\s(I)
_cod_data_source_file sk1526.cif
_cod_data_source_block I
_cod_depositor_comments
;
The following automatic conversions were performed:

'_exptl_absorpt_correction_type' value 'Multi-scan' changed to
'multi-scan' according to
/home/saulius/struct/CIF-dictionaries/cif_core.dic dictionary named
'cif_core.dic' version 2.4.1 from 2010-06-29.

Automatic conversion script
Id: cif_fix_values 1715 2011-07-08 13:25:40Z adriana 
;
_cod_original_sg_symbol_H-M 'R -3'
_cod_database_code 2012523
_cod_database_fobs_code 2012523

loop_
_symmetry_equiv_pos_as_xyz
'x, y, z'
'-y, x-y, z'
'-x+y, -x, z'
'-x, -y, -z'
'y, -x+y, -z'
'x-y, x, -z'
'x+1/3, y+2/3, z+2/3'
'-y+1/3, x-y+2/3, z+2/3'
'-x+y+1/3, -x+2/3, z+2/3'
'-x+1/3, -y+2/3, -z+2/3'
'y+1/3, -x+y+2/3, -z+2/3'
'x-y+1/3, x+2/3, -z+2/3'
'x+2/3, y+1/3, z+1/3'
'-y+2/3, x-y+1/3, z+1/3'
'-x+y+2/3, -x+1/3, z+1/3'
'-x+2/3, -y+1/3, -z+1/3'
'y+2/3, -x+y+1/3, -z+1/3'
'x-y+2/3, x+1/3, -z+1/3'

loop_
_atom_site_label
_atom_site_fract_x
_atom_site_fract_y
_atom_site_fract_z
_atom_site_U_iso_or_equiv
_atom_site_adp_type
_atom_site_calc_flag
_atom_site_refinement_flags
_atom_site_occupancy
_atom_site_disorder_assembly
_atom_site_disorder_group
_atom_site_type_symbol
N1 .13804(5) -.03624(5) .45798(14) .0232(3) Uani d . 1 . . N
C11 .11700(6) -.03483(6) .59955(17) .0233(3) Uani d . 1 . . C
C12 .06534(6) -.05238(6) .60855(18) .0274(4) Uani d . 1 . . C
C13 .04368(7) -.05339(7) .7466(2) .0352(4) Uani d . 1 . . C
C14 .07371(7) -.03554(7) .8742(2) .0396(5) Uani d . 1 . . C
C15 .12520(7) -.01720(7) .86460(19) .0370(4) Uani d . 1 . . C
C16 .14719(6) -.01706(6) .72729(18) .0296(4) Uani d . 1 . . C
N2 .11100(5) -.07893(5) .36751(14) .0253(3) Uani d . 1 . . N
C3 .13898(6) -.06950(6) .24485(17) .0241(4) Uani d . 1 . . C
C31 .12383(7) -.10841(6) .12376(19) .0327(4) Uani d . 1 . . C
C3A .18372(6) -.02137(6) .25082(17) .0226(3) Uani d . 1 . . C
N4 .21767(5) -.00298(5) .13112(14) .0240(3) Uani d . 1 A . N
C5 .26150(6) .03627(6) .13707(19) .0327(4) Uani d D 1 . . C
C6 .28581(7) .06250(8) .2850(2) .0281(6) Uani d P .808(5) A -1 C
C7 .25529(9) .08274(8) .3665(3) .0282(6) Uani d P .808(5) A -1 C
C61 .2611(4) .0798(3) .2286(8) .041(3) Uiso d PD .192(5) A -2 C
C71 .2658(2) .0711(5) .3958(9) .038(3) Uiso d PD .192(5) A -2 C
N8 .21482(5) .04338(5) .45868(15) .0278(3) Uani d D 1 . . N
C8A .18198(6) -.00107(6) .39076(17) .0225(3) Uani d . 1 A . C
C51 .29130(6) .05233(6) -.00559(18) .0264(4) Uani d . 1 A . C
C52 .33314(6) .10047(6) -.02655(19) .0286(4) Uani d . 1 . . C
C53 .35800(6) .11439(6) -.16457(19) .0304(4) Uani d . 1 A . C
C54 .34152(6) .08075(7) -.28392(19) .0314(4) Uani d . 1 . . C
C55 .30032(6) .03234(7) -.26403(19) .0311(4) Uani d . 1 A . C
C56 .27582(6) .01840(6) -.12645(18) .0272(4) Uani d . 1 . . C
H12 .0450 -.0636 .5203 .033 Uiso calc R 1 . . H
H13 .0082 -.0663 .7538 .042 Uiso calc R 1 . . H
H14 .0589 -.0359 .9687 .047 Uiso calc R 1 . . H
H15 .1456 -.0046 .9523 .044 Uiso calc R 1 . . H
H16 .1825 -.0049 .7209 .036 Uiso calc R 1 . . H
H31A .0889 -.1355 .1409 .049 Uiso calc R 1 . . H
H31B .1464 -.1226 .1254 .049 Uiso calc R 1 . . H
H31C .1262 -.0927 .0255 .049 Uiso calc R 1 . . H
H6A .3203 .0909 .2644 .034 Uiso calc PR .808(5) A -1 H
H6B .2891 .0383 .3517 .034 Uiso calc PR .808(5) A -1 H
H7A .2782 .1115 .4319 .034 Uiso calc PR .808(5) A -1 H
H7B .2403 .0954 .2912 .034 Uiso calc PR .808(5) A -1 H
H61C .2898 .1129 .1968 .049 Uiso calc PR .192(5) A -2 H
H61D .2292 .0800 .2098 .049 Uiso calc PR .192(5) A -2 H
H71C .2833 .0514 .4087 .046 Uiso calc PR .192(5) A -2 H
H71D .2857 .1039 .4482 .046 Uiso calc PR .192(5) A -2 H
H8 .2032 .0568 .5240 .033 Uiso d R 1 A . H
H52 .3448 .1240 .0544 .034 Uiso calc R 1 A . H
H53 .3865 .1472 -.1770 .037 Uiso calc R 1 . . H
H54 .3582 .0906 -.3787 .038 Uiso calc R 1 A . H
H55 .2890 .0089 -.3451 .037 Uiso calc R 1 . . H
H56 .2480 -.0148 -.1138 .033 Uiso calc R 1 A . H

loop_
_atom_site_aniso_label
_atom_site_aniso_U_11
_atom_site_aniso_U_22
_atom_site_aniso_U_33
_atom_site_aniso_U_12
_atom_site_aniso_U_13
_atom_site_aniso_U_23
N1 .0226(7) .0205(7) .0247(7) .0094(6) .0002(5) -.0014(5)
C11 .0262(8) .0180(8) .0250(8) .0104(7) .0020(6) .0025(6)
C12 .0251(8) .0236(8) .0303(9) .0096(7) .0006(6) -.0010(6)
C13 .0291(9) .0297(9) .0393(11) .0090(8) .0086(7) -.0030(7)
C14 .0445(12) .0317(10) .0300(10) .0096(9) .0112(8) -.0023(7)
C15 .0438(11) .0304(10) .0257(10) .0103(8) -.0028(7) -.0006(7)
C16 .0266(9) .0279(9) .0307(9) .0110(7) -.0026(7) .0028(7)
N2 .0238(7) .0208(7) .0269(7) .0079(6) -.0022(5) -.0027(5)
C3 .0236(8) .0225(8) .0259(9) .0113(7) -.0010(6) .0001(6)
C31 .0313(9) .0260(9) .0328(10) .0082(8) .0013(7) -.0044(7)
C3A .0231(8) .0210(8) .0245(8) .0116(7) -.0001(6) .0003(6)
N4 .0222(7) .0216(7) .0282(7) .0110(6) .0013(5) .0015(5)
C5 .0272(9) .0273(9) .0328(10) .0054(8) .0034(7) -.0046(7)
C6 .0198(10) .0274(11) .0317(12) .0077(9) .0004(8) -.0051(8)
C7 .0243(11) .0186(11) .0349(13) .0056(9) .0045(9) -.0048(8)
N8 .0243(7) .0213(7) .0333(8) .0080(6) .0048(5) -.0060(5)
C8A .0192(8) .0206(8) .0288(9) .0107(6) -.0008(6) .0009(6)
C51 .0238(8) .0244(8) .0299(9) .0112(7) .0020(6) .0015(6)
C52 .0251(9) .0233(8) .0360(9) .0111(7) .0025(7) -.0028(7)
C53 .0225(8) .0225(8) .0433(10) .0090(7) .0069(7) .0040(7)
C54 .0271(9) .0335(10) .0326(10) .0143(8) .0075(7) .0040(7)
C55 .0278(9) .0324(9) .0308(9) .0133(8) .0008(7) -.0031(7)
C56 .0230(8) .0223(8) .0324(9) .0084(7) .0010(6) .0002(6)

loop_
_atom_type_symbol
_atom_type_description
_atom_type_scat_dispersion_real
_atom_type_scat_dispersion_imag
_atom_type_scat_source
C C .0033 .0016 'International Tables Vol C Tables 4.2.6.8 and 6.1.1.4'
H H .0000 .0000 'International Tables Vol C Tables 4.2.6.8 and 6.1.1.4'
N N .0061 .0033 'International Tables Vol C Tables 4.2.6.8 and 6.1.1.4'

loop_
_geom_angle_atom_site_label_1
_geom_angle_atom_site_label_2
_geom_angle_atom_site_label_3
_geom_angle
_geom_angle_publ_flag
C8A N1 N2 111.88(12) no
C8A N1 C11 129.99(13) no
N2 N1 C11 118.12(12) no
C16 C11 C12 120.45(15) no
C16 C11 N1 120.76(14) no
C12 C11 N1 118.78(14) no
C13 C12 C11 119.75(15) no
C13 C12 H12 120.1 no
C11 C12 H12 120.1 no
C12 C13 C14 119.92(17) no
C12 C13 H13 120.0 no
C14 C13 H13 120.0 no
C15 C14 C13 120.27(16) no
C15 C14 H14 119.9 no
C13 C14 H14 119.9 no
C14 C15 C16 120.32(16) no
C14 C15 H15 119.8 no
C16 C15 H15 119.8 no
C11 C16 C15 119.26(16) no
C11 C16 H16 120.4 no
C15 C16 H16 120.4 no
C3 N2 N1 104.69(12) no
N2 C3 C3A 112.12(13) no
N2 C3 C31 120.59(14) no
C3A C3 C31 127.20(14) no
C3 C31 H31A 109.5 no
C3 C31 H31B 109.5 no
H31A C31 H31B 109.5 no
C3 C31 H31C 109.5 no
H31A C31 H31C 109.5 no
H31B C31 H31C 109.5 no
N4 C3A C8A 133.12(14) no
N4 C3A C3 121.72(13) no
C8A C3A C3 105.13(13) no
C5 N4 C3A 124.59(14) no
N4 C5 C51 117.05(14) no
N4 C5 C6 122.43(15) no
C51 C5 C6 120.11(14) no
N4 C5 C61 111.7(4) no
C51 C5 C61 115.1(4) no
C6 C5 C61 46.7(3) no
C5 C6 C7 112.59(18) no
C5 C6 H6A 109.1 no
C7 C6 H6A 109.1 no
C5 C6 H6B 109.1 no
C7 C6 H6B 109.1 no
H6A C6 H6B 107.8 no
N8 C7 C6 111.45(18) no
N8 C7 H7A 109.3 no
C6 C7 H7A 109.3 no
N8 C7 H7B 109.3 no
C6 C7 H7B 109.3 no
H7A C7 H7B 108.0 no
C71 C61 C5 108.4(7) no
C71 C61 H61C 110.0 no
C5 C61 H61C 110.0 no
C71 C61 H61D 110.0 no
C5 C61 H61D 110.0 no
H61C C61 H61D 108.4 no
N8 C71 C61 107.8(6) no
N8 C71 H71C 110.1 no
C61 C71 H71C 110.1 no
N8 C71 H71D 110.1 no
C61 C71 H71D 110.1 no
H71C C71 H71D 108.5 no
C8A N8 C71 116.7(5) no
C8A N8 C7 117.96(14) no
C71 N8 C7 25.3(4) no
C8A N8 H8 119.2 no
C71 N8 H8 122.9 no
C7 N8 H8 110.9 no
N8 C8A N1 122.35(14) no
N8 C8A C3A 131.47(14) no
N1 C8A C3A 106.17(13) no
C52 C51 C56 118.04(15) no
C52 C51 C5 123.08(15) no
C56 C51 C5 118.85(14) no
C53 C52 C51 120.75(15) no
C53 C52 H52 119.6 no
C51 C52 H52 119.6 no
C54 C53 C52 120.46(15) no
C54 C53 H53 119.8 no
C52 C53 H53 119.8 no
C53 C54 C55 119.44(15) no
C53 C54 H54 120.3 no
C55 C54 H54 120.3 no
C56 C55 C54 120.07(15) no
C56 C55 H55 120.0 no
C54 C55 H55 120.0 no
C55 C56 C51 121.21(15) no
C55 C56 H56 119.4 no
C51 C56 H56 119.4 no

loop_
_geom_bond_atom_site_label_1
_geom_bond_atom_site_label_2
_geom_bond_site_symmetry_2
_geom_bond_distance
_geom_bond_publ_flag
N1 C8A . 1.3663(19) no
N1 N2 . 1.3954(17) no
N1 C11 . 1.4207(19) no
C11 C16 . 1.388(2) no
C11 C12 . 1.391(2) no
C12 C13 . 1.384(2) no
C12 H12 . .9500 no
C13 C14 . 1.385(3) no
C13 H13 . .9500 no
C14 C15 . 1.382(3) no
C14 H14 . .9500 no
C15 C16 . 1.390(2) no
C15 H15 . .9500 no
C16 H16 . .9500 no
N2 C3 . 1.323(2) no
C3 C3A . 1.421(2) no
C3 C31 . 1.493(2) no
C31 H31A . .9800 no
C31 H31B . .9800 no
C31 H31C . .9800 no
C3A N4 . 1.391(2) no
C3A C8A . 1.400(2) no
N4 C5 . 1.275(2) no
C5 C51 . 1.491(2) no
C5 C6 . 1.522(3) no
C5 C61 . 1.562(5) no
C6 C7 . 1.532(3) no
C6 H6A . .9900 no
C6 H6B . .9900 no
C7 N8 . 1.467(2) no
C7 H7A . .9900 no
C7 H7B . .9900 no
C61 C71 . 1.526(5) no
C61 H61C . .9900 no
C61 H61D . .9900 no
C71 N8 . 1.461(5) no
C71 H71C . .9900 no
C71 H71D . .9900 no
N8 C8A . 1.359(2) no
N8 H8 . .8801 no
C51 C52 . 1.396(2) no
C51 C56 . 1.398(2) no
C52 C53 . 1.390(2) no
C52 H52 . .9500 no
C53 C54 . 1.382(2) no
C53 H53 . .9500 no
C54 C55 . 1.392(2) no
C54 H54 . .9500 no
C55 C56 . 1.382(2) no
C55 H55 . .9500 no
C56 H56 . .9500 no

loop_
_geom_hbond_atom_site_label_D
_geom_hbond_atom_site_label_H
_geom_hbond_atom_site_label_A
_geom_hbond_site_symmetry_A
_geom_hbond_distance_DH
_geom_hbond_distance_HA
_geom_hbond_distance_DA
_geom_hbond_angle_DHA
_geom_hbond_publ_flag
N8 H8 N2 6_556 .88 2.12 2.963(2) 160 y

loop_
_geom_torsion_atom_site_label_1
_geom_torsion_atom_site_label_2
_geom_torsion_atom_site_label_3
_geom_torsion_atom_site_label_4
_geom_torsion
_geom_torsion_publ_flag
C8A N1 C11 C16 -43.4(2) no
N2 N1 C11 C16 137.66(15) no
C8A N1 C11 C12 137.69(17) no
N2 N1 C11 C12 -41.28(19) no
C16 C11 C12 C13 -1.7(2) no
N1 C11 C12 C13 177.22(15) no
C11 C12 C13 C14 1.9(3) no
C12 C13 C14 C15 -.7(3) no
C13 C14 C15 C16 -.8(3) no
C12 C11 C16 C15 .3(2) no
N1 C11 C16 C15 -178.64(15) no
C14 C15 C16 C11 1.0(3) no
C8A N1 N2 C3 .23(17) no
C11 N1 N2 C3 179.38(13) no
N1 N2 C3 C3A -.59(17) no
N1 N2 C3 C31 176.16(14) no
N2 C3 C3A N4 -177.54(14) no
C31 C3 C3A N4 6.0(2) no
N2 C3 C3A C8A .73(18) no
C31 C3 C3A C8A -175.76(16) no
C8A C3A N4 C5 12.6(3) y
C3 C3A N4 C5 -169.72(16) no
C3A N4 C5 C51 -175.91(14) no
C3A N4 C5 C6 11.4(3) y
C3A N4 C5 C61 -40.2(4) no
N4 C5 C6 C7 -61.5(2) y
C51 C5 C6 C7 125.99(18) no
C61 C5 C6 C7 28.7(5) y
C5 C6 C7 N8 84.6(2) y
N4 C5 C61 C71 83.8(6) y
C51 C5 C61 C71 -139.5(5) no
C6 C5 C61 C71 -30.8(3) no
C5 C61 C71 N8 -94.3(9) y
C61 C71 N8 C8A 55.5(9) no
C61 C71 N8 C7 -43.9(6) no
C6 C7 N8 C8A -53.5(3) y
C6 C7 N8 C71 40.4(10) no
C71 N8 C8A N1 163.8(5) no
C7 N8 C8A N1 -167.77(18) no
C71 N8 C8A C3A -15.5(5) y
C7 N8 C8A C3A 13.0(3) y
N2 N1 C8A N8 -179.18(13) no
C11 N1 C8A N8 1.8(3) no
N2 N1 C8A C3A .21(17) no
C11 N1 C8A C3A -178.81(14) no
N4 C3A C8A N8 -3.2(3) y
C3 C3A C8A N8 178.78(16) no
N4 C3A C8A N1 177.44(16) no
C3 C3A C8A N1 -.54(16) no
N4 C5 C51 C52 162.96(16) no
C6 C5 C51 C52 -24.2(3) no
C61 C5 C51 C52 28.6(5) no
N4 C5 C51 C56 -14.7(2) no
C6 C5 C51 C56 158.14(17) no
C61 C5 C51 C56 -149.0(4) no
C56 C51 C52 C53 1.1(2) no
C5 C51 C52 C53 -176.60(16) no
C51 C52 C53 C54 .3(3) no
C52 C53 C54 C55 -1.3(3) no
C53 C54 C55 C56 .8(3) no
C54 C55 C56 C51 .6(3) no
C52 C51 C56 C55 -1.6(2) no
C5 C51 C56 C55 176.25(16) no
